data_7011831
loop_
_publ_author_name
'Palopoli, Claudia'
'Gonz\'alez-Sierra, Manuel'
'Robles, Gustavo'
'Dahan, Fran\,coise'
'Tuchagues, Jean-Pierre'
'Signorella, Sandra'

_publ_section_title
;
 Synthesis and characterisation of dimanganese(iii) complexes of
 1,5-bis(X-salicylidenamino)pentan-3-ol (X = 3- or 5-methoxy) and their
 catalytic activity towards hydrogen peroxide disproportionation
;
_journal_issue 20
_journal_name_full 'Journal of the Chemical Society, Dalton Transactions'
_journal_page_first 3813
_journal_paper_doi 10.1039/b204566d
_journal_year 2002
_chemical_formula_sum 'C26 H37 Br Mn2 N2 O10'
_chemical_formula_weight 727.37
_chemical_name_systematic
; 
? 
;
_space_group_IT_number 14
_symmetry_cell_setting monoclinic
_symmetry_space_group_name_Hall '-P 2yn'
_symmetry_space_group_name_H-M 'P 1 21/n 1'
_atom_sites_solution_hydrogens geom
_atom_sites_solution_primary direct
_atom_sites_solution_secondary difmap
_audit_creation_method SHELXL-97
_cell_angle_alpha 90.00
_cell_angle_beta 112.020(11)
_cell_angle_gamma 90.000(17)
_cell_formula_units_Z 4
_cell_length_a 13.6590(17)
_cell_length_b 16.8728(16)
_cell_length_c 14.2528(18)
_cell_measurement_reflns_used 25
_cell_measurement_temperature 293(2)
_cell_measurement_theta_max 16.5
_cell_measurement_theta_min 12.5
_cell_volume 3045.2(7)
_computing_cell_refinement CAD4-EXPRESS
_computing_data_collection CAD4-EXPRESS
_computing_data_reduction 'MolEN (Fair, 1990)'
_computing_molecular_graphics 'ZORTEP (Zsolnai, 1996)'
_computing_structure_refinement 'SHELXL-97 (Sheldrick, 1997)'
_computing_structure_solution 'SHELXS-97 (Sheldrick, 1990)'
_diffrn_ambient_temperature 293(2)
_diffrn_measured_fraction_theta_full 0.998
_diffrn_measured_fraction_theta_max 0.998
_diffrn_measurement_device_type 'Enraf-Nonius CAD4'
_diffrn_measurement_method \w-2\q
_diffrn_radiation_monochromator graphite
_diffrn_radiation_source 'fine-focus sealed tube'
_diffrn_radiation_type MoK\a
_diffrn_radiation_wavelength 0.71073
_diffrn_reflns_av_R_equivalents 0.0225
_diffrn_reflns_av_sigmaI/netI 0.0378
_diffrn_reflns_limit_h_max 15
_diffrn_reflns_limit_h_min -16
_diffrn_reflns_limit_k_max 20
_diffrn_reflns_limit_k_min 0
_diffrn_reflns_limit_l_max 17
_diffrn_reflns_limit_l_min 0
_diffrn_reflns_number 6211
_diffrn_reflns_theta_full 25.98
_diffrn_reflns_theta_max 25.98
_diffrn_reflns_theta_min 1.76
_diffrn_standards_decay_% -7.7
_diffrn_standards_interval_time 120
_diffrn_standards_number 3
_exptl_absorpt_coefficient_mu 2.197
_exptl_absorpt_correction_T_max 0.9995
_exptl_absorpt_correction_T_min 0.8380
_exptl_absorpt_correction_type psi-scan
_exptl_crystal_colour Dark-Brown
_exptl_crystal_density_diffrn 1.587
_exptl_crystal_density_method 'not measured'
_exptl_crystal_description Parallelepiped
_exptl_crystal_F_000 1488
_exptl_crystal_size_max 0.50
_exptl_crystal_size_mid 0.20
_exptl_crystal_size_min 0.15
_refine_diff_density_max 0.287
_refine_diff_density_min -0.431
_refine_diff_density_rms 0.059
_refine_ls_extinction_method none
_refine_ls_goodness_of_fit_ref 0.956
_refine_ls_hydrogen_treatment mixed
_refine_ls_matrix_type full
_refine_ls_number_parameters 378
_refine_ls_number_reflns 5975
_refine_ls_number_restraints 0
_refine_ls_restrained_S_all 0.956
_refine_ls_R_factor_all 0.0488
_refine_ls_R_factor_gt 0.0310
_refine_ls_shift/su_max 0.002
_refine_ls_shift/su_mean 0.000
_refine_ls_structure_factor_coef Fsqd
_refine_ls_weighting_details 'w=1/[\s^2^(Fo^2^)+(0.0383P)^2^+0.0000P] where P=(Fo^2^+2Fc^2^)/3'
_refine_ls_weighting_scheme calc
_refine_ls_wR_factor_gt 0.0580
_refine_ls_wR_factor_ref 0.0490
_reflns_number_gt 3646
_reflns_number_total 5975
_reflns_threshold_expression >2sigma(I)
_cod_data_source_file b204566d.txt
_cod_data_source_block c411
_cod_depositor_comments
;
The following automatic conversions were performed:
'_symmetry_cell_setting' value 'Monoclinic' changed to 'monoclinic'
according to '/home/saulius/struct/CIF-dictionaries/cif_core.dic'
dictionary named 'cif_core.dic' version 2.4.1 from 2010-06-29.

Automatic conversion script
Id: cif_fix_enum 1527 2010-12-29 10:47:43Z saulius 

The following automatic conversions were performed:

'_exptl_absorpt_correction_type' tag value 'Psi-scans' was replaced
with 'psi-scan' value.

Automatic conversion script
Id: cif_fix_values 1646 2011-03-28 12:23:43Z adriana 

The following automatic conversions were performed:

'_refine_ls_weighting_scheme' value 'calc
w=1/[\s^2^(Fo^2^)+(0.0383P)^2^+0.0000P] where P=(Fo^2^+2Fc^2^)/3' was
changed to 'calc'. New tag '_refine_ls_weighting_details' was
created. The value of the new tag was set to
'w=1/[\s^2^(Fo^2^)+(0.0383P)^2^+0.0000P] where P=(Fo^2^+2Fc^2^)/3'.

Automatic conversion script
Id: cif_fix_values 3143 2015-03-26 13:38:13Z robertas 
;
_cod_original_cell_volume 3045.2(6)
_cod_original_sg_symbol_H-M P21/n
_cod_database_code 7011831

loop_
_symmetry_equiv_pos_as_xyz
'x, y, z'
'x+1/2, -y+1/2, z+1/2'
'-x, -y, -z'
'-x-1/2, y-1/2, -z-1/2'

loop_
_atom_site_label
_atom_site_type_symbol
_atom_site_fract_x
_atom_site_fract_y
_atom_site_fract_z
_atom_site_U_iso_or_equiv
_atom_site_adp_type
_atom_site_occupancy
_atom_site_calc_flag
_atom_site_refinement_flags
_atom_site_disorder_assembly
_atom_site_disorder_group
Mn1 Mn 0.29568(3) 0.18342(2) 0.52529(3) 0.03530(12) Uani 1 d . . .
Mn2 Mn 0.25578(3) 0.35433(2) 0.50896(3) 0.03366(11) Uani 1 d . . .
O1 O 0.20709(15) 0.09700(10) 0.48219(17) 0.0489(5) Uani 1 d . . .
O2 O 0.37457(13) 0.28159(10) 0.54908(14) 0.0349(4) Uani 1 d . . .
O3 O 0.13377(15) 0.41300(10) 0.45244(16) 0.0479(5) Uani 1 d . . .
O5 O 0.27249(16) 0.20126(12) 0.66406(15) 0.0495(5) Uani 1 d . . .
O6 O 0.24503(16) 0.33173(12) 0.65437(15) 0.0473(5) Uani 1 d . . .
O4 O 0.18349(13) 0.25633(10) 0.45240(14) 0.0358(4) Uani 1 d . . .
O7 O 0.35145(17) 0.17259(13) 0.39030(16) 0.0638(6) Uani 1 d . . .
H7 H 0.402(3) 0.212(2) 0.405(3) 0.086(19) Uiso 1 d . . .
O8 O 0.29471(16) 0.37326(12) 0.36409(16) 0.0608(6) Uani 1 d . . .
H8 H 0.354(3) 0.356(2) 0.359(3) 0.073(17) Uiso 1 d . . .
N1 N 0.42058(19) 0.11363(14) 0.59654(19) 0.0445(6) Uani 1 d . . .
N2 N 0.34068(18) 0.45160(13) 0.56641(19) 0.0442(6) Uani 1 d . . .
C1 C 0.2293(2) 0.02108(15) 0.4806(2) 0.0401(7) Uani 1 d . . .
C2 C 0.1435(3) -0.03201(16) 0.4339(2) 0.0445(7) Uani 1 d . . .
C3 C 0.1646(3) -0.11164(18) 0.4312(3) 0.0580(9) Uani 1 d . . .
H3 H 0.1090 -0.1464 0.4003 0.064 Uiso 1 calc R . .
C4 C 0.2661(3) -0.14127(19) 0.4732(3) 0.0670(10) Uani 1 d . . .
H4 H 0.2780 -0.1952 0.4696 0.074 Uiso 1 calc R . .
C5 C 0.3485(3) -0.09178(18) 0.5198(3) 0.0590(9) Uani 1 d . . .
H5 H 0.4165 -0.1123 0.5487 0.065 Uiso 1 calc R . .
C6 C 0.3320(3) -0.00993(16) 0.5248(2) 0.0457(8) Uani 1 d . . .
O9 O 0.04646(17) 0.00211(12) 0.39576(17) 0.0544(6) Uani 1 d . . .
C25 C -0.0428(3) -0.0491(2) 0.3689(3) 0.0690(10) Uani 1 d . . .
H25A H -0.1063 -0.0182 0.3429 0.076 Uiso 1 calc R . .
H25B H -0.0410 -0.0778 0.4277 0.076 Uiso 1 calc R . .
H25C H -0.0410 -0.0858 0.3181 0.076 Uiso 1 calc R . .
C7 C 0.4195(3) 0.03838(17) 0.5821(2) 0.0505(8) Uani 1 d . . .
H7A H 0.4836 0.0123 0.6129 0.056 Uiso 1 calc R . .
C8 C 0.5183(2) 0.14883(19) 0.6700(3) 0.0600(9) Uani 1 d . . .
H8A H 0.5762 0.1125 0.6792 0.066 Uiso 1 calc R . .
H8B H 0.5106 0.1539 0.7346 0.066 Uiso 1 calc R . .
C9 C 0.5474(3) 0.22839(19) 0.6411(3) 0.0716(11) Uani 1 d . . .
H9A H 0.6163 0.2429 0.6901 0.079 Uiso 1 calc R . .
H9B H 0.5540 0.2234 0.5759 0.079 Uiso 1 calc R . .
C10 C 0.4726(2) 0.29421(18) 0.6345(2) 0.0468(8) Uani 1 d . . .
H10 H 0.4564 0.2923 0.6959 0.052 Uiso 1 calc R . .
C11 C 0.5111(2) 0.37680(19) 0.6265(3) 0.0706(11) Uani 1 d . . .
H11A H 0.5834 0.3815 0.6743 0.078 Uiso 1 calc R . .
H11B H 0.5119 0.3834 0.5592 0.078 Uiso 1 calc R . .
C12 C 0.4483(3) 0.44251(19) 0.6454(3) 0.0709(11) Uani 1 d . . .
H12A H 0.4419 0.4335 0.7101 0.078 Uiso 1 calc R . .
H12B H 0.4866 0.4917 0.6504 0.078 Uiso 1 calc R . .
C13 C 0.3049(2) 0.52288(16) 0.5438(2) 0.0422(7) Uani 1 d . . .
H13 H 0.3521 0.5638 0.5728 0.046 Uiso 1 calc R . .
C14 C 0.2010(2) 0.54544(16) 0.4792(2) 0.0396(7) Uani 1 d . . .
C15 C 0.1789(3) 0.62735(17) 0.4620(3) 0.0542(9) Uani 1 d . . .
H15 H 0.2320 0.6645 0.4908 0.060 Uiso 1 calc R . .
C16 C 0.0803(3) 0.65133(19) 0.4035(3) 0.0693(11) Uani 1 d . . .
H16 H 0.0668 0.7051 0.3909 0.076 Uiso 1 calc R . .
C17 C -0.0008(3) 0.59741(18) 0.3621(3) 0.0553(9) Uani 1 d . . .
H17 H -0.0683 0.6153 0.3232 0.061 Uiso 1 calc R . .
C18 C 0.0179(2) 0.51702(17) 0.3781(2) 0.0429(7) Uani 1 d . . .
C19 C 0.1196(2) 0.49026(15) 0.4372(2) 0.0364(7) Uani 1 d . . .
O10 O -0.05533(16) 0.45945(12) 0.34009(17) 0.0568(6) Uani 1 d . . .
C26 C -0.1625(2) 0.4827(2) 0.2862(2) 0.0574(9) Uani 1 d . . .
H26A H -0.2055 0.4363 0.2630 0.063 Uiso 1 calc R . .
H26B H -0.1666 0.5147 0.2292 0.063 Uiso 1 calc R . .
H26C H -0.1872 0.5126 0.3302 0.063 Uiso 1 calc R . .
C21 C 0.2597(2) 0.2665(2) 0.7008(2) 0.0459(7) Uani 1 d . . .
C22 C 0.2618(3) 0.2670(2) 0.8066(3) 0.0751(11) Uani 1 d . . .
H22A H 0.2740 0.2141 0.8335 0.083 Uiso 1 calc R . .
H22B H 0.1954 0.2859 0.8062 0.083 Uiso 1 calc R . .
H22C H 0.3175 0.3011 0.8480 0.083 Uiso 1 calc R . .
C20 C 0.0769(2) 0.24254(17) 0.4411(3) 0.0505(8) Uani 1 d . . .
H20A H 0.0333 0.2850 0.4028 0.056 Uiso 1 calc R . .
H20B H 0.0724 0.2400 0.5066 0.056 Uiso 1 calc R . .
H20C H 0.0531 0.1933 0.4062 0.056 Uiso 1 calc R . .
C23 C 0.3128(3) 0.1298(3) 0.3020(3) 0.0916(14) Uani 1 d . . .
H23A H 0.3560 0.1391 0.2633 0.101 Uiso 1 calc R . .
H23B H 0.2416 0.1460 0.2634 0.101 Uiso 1 calc R . .
H23C H 0.3138 0.0744 0.3176 0.101 Uiso 1 calc R . .
C24 C 0.2847(3) 0.4418(2) 0.3074(3) 0.0622(9) Uani 1 d . . .
H24A H 0.3072 0.4315 0.2523 0.068 Uiso 1 calc R . .
H24B H 0.3277 0.4828 0.3495 0.068 Uiso 1 calc R . .
H24C H 0.2122 0.4584 0.2811 0.068 Uiso 1 calc R . .
Br Br 0.50755(3) 0.30034(2) 0.35175(3) 0.06307(12) Uani 1 d . . .

loop_
_atom_site_aniso_label
_atom_site_aniso_U_11
_atom_site_aniso_U_22
_atom_site_aniso_U_33
_atom_site_aniso_U_23
_atom_site_aniso_U_13
_atom_site_aniso_U_12
Mn1 0.0337(2) 0.0237(2) 0.0469(3) 0.00176(19) 0.0133(2) 0.00350(18)
Mn2 0.0328(2) 0.0224(2) 0.0411(3) -0.00004(18) 0.00839(19) 0.00077(17)
O1 0.0424(11) 0.0249(10) 0.0773(16) -0.0004(10) 0.0200(11) 0.0019(9)
O2 0.0291(10) 0.0301(10) 0.0434(11) -0.0028(8) 0.0111(9) -0.0007(8)
O3 0.0388(11) 0.0235(10) 0.0706(15) 0.0038(10) 0.0081(10) 0.0039(8)
O5 0.0609(13) 0.0409(11) 0.0523(13) 0.0111(10) 0.0274(11) 0.0122(10)
O6 0.0563(13) 0.0422(12) 0.0470(13) 0.0014(10) 0.0234(11) 0.0111(10)
O4 0.0335(11) 0.0260(9) 0.0415(11) 0.0025(8) 0.0067(9) -0.0019(8)
O7 0.0845(17) 0.0569(15) 0.0635(16) -0.0219(12) 0.0430(14) -0.0220(13)
O8 0.0766(17) 0.0497(14) 0.0678(16) 0.0171(12) 0.0403(14) 0.0090(12)
N1 0.0420(14) 0.0328(13) 0.0575(17) 0.0035(12) 0.0174(13) 0.0069(11)
N2 0.0381(14) 0.0318(13) 0.0547(16) -0.0076(12) 0.0084(12) -0.0049(11)
C1 0.060(2) 0.0234(14) 0.0489(18) 0.0065(13) 0.0338(16) 0.0049(13)
C2 0.066(2) 0.0318(15) 0.0407(18) 0.0031(13) 0.0260(17) -0.0043(15)
C3 0.087(3) 0.0325(17) 0.063(2) -0.0064(16) 0.038(2) -0.0118(18)
C4 0.098(3) 0.0302(17) 0.088(3) 0.0033(18) 0.052(3) 0.0098(19)
C5 0.074(2) 0.0340(17) 0.076(3) 0.0070(17) 0.037(2) 0.0151(17)
C6 0.058(2) 0.0301(15) 0.055(2) 0.0082(14) 0.0284(17) 0.0068(14)
O9 0.0525(13) 0.0410(12) 0.0616(15) -0.0023(11) 0.0122(12) -0.0105(10)
C25 0.076(3) 0.057(2) 0.078(3) -0.013(2) 0.034(2) -0.0203(19)
C7 0.052(2) 0.0379(17) 0.066(2) 0.0118(16) 0.0277(18) 0.0148(15)
C8 0.0436(19) 0.0474(19) 0.072(2) 0.0104(18) 0.0018(18) 0.0128(15)
C9 0.044(2) 0.051(2) 0.100(3) -0.005(2) 0.005(2) 0.0070(16)
C10 0.0334(16) 0.0471(18) 0.0499(19) -0.0054(15) 0.0040(14) 0.0019(13)
C11 0.0363(18) 0.0451(19) 0.108(3) -0.011(2) 0.0014(19) -0.0027(15)
C12 0.048(2) 0.0440(19) 0.090(3) -0.0161(19) -0.0097(19) -0.0084(16)
C13 0.0496(18) 0.0268(14) 0.0508(19) -0.0083(13) 0.0195(16) -0.0106(13)
C14 0.0508(18) 0.0281(14) 0.0438(18) -0.0038(13) 0.0221(15) 0.0044(13)
C15 0.075(2) 0.0288(15) 0.063(2) 0.0006(15) 0.031(2) 0.0015(15)
C16 0.085(3) 0.0265(16) 0.096(3) 0.0118(18) 0.035(2) 0.0137(18)
C17 0.064(2) 0.0360(17) 0.062(2) 0.0093(15) 0.0192(18) 0.0174(16)
C18 0.0513(19) 0.0308(15) 0.0465(19) -0.0008(13) 0.0183(16) 0.0062(14)
C19 0.0455(17) 0.0270(14) 0.0401(17) 0.0018(12) 0.0199(14) 0.0079(13)
O10 0.0438(12) 0.0410(12) 0.0705(16) -0.0065(11) 0.0039(11) 0.0127(10)
C26 0.048(2) 0.062(2) 0.055(2) -0.0048(17) 0.0118(17) 0.0146(16)
C21 0.0390(17) 0.0551(19) 0.0458(19) 0.0040(16) 0.0186(15) 0.0079(14)
C22 0.097(3) 0.084(3) 0.056(2) 0.008(2) 0.043(2) 0.010(2)
C20 0.0336(16) 0.0349(16) 0.072(2) 0.0077(15) 0.0069(16) -0.0022(13)
C23 0.099(3) 0.108(4) 0.059(3) -0.022(2) 0.020(2) -0.039(3)
C24 0.060(2) 0.069(2) 0.057(2) 0.0136(19) 0.0214(19) -0.0019(19)
Br 0.0583(2) 0.0571(2) 0.0836(3) -0.00016(19) 0.0379(2) -0.00537(17)

loop_
_atom_type_symbol
_atom_type_description
_atom_type_scat_dispersion_real
_atom_type_scat_dispersion_imag
_atom_type_scat_source
C C 0.0033 0.0016 'International Tables Vol C Tables 4.2.6.8 and 6.1.1.4'
H H 0.0000 0.0000 'International Tables Vol C Tables 4.2.6.8 and 6.1.1.4'
N N 0.0061 0.0033 'International Tables Vol C Tables 4.2.6.8 and 6.1.1.4'
O O 0.0106 0.0060 'International Tables Vol C Tables 4.2.6.8 and 6.1.1.4'
Mn Mn 0.3368 0.7283 'International Tables Vol C Tables 4.2.6.8 and 6.1.1.4'
Br Br -0.2901 2.4595 'International Tables Vol C Tables 4.2.6.8 and 6.1.1.4'

loop_
_geom_angle_atom_site_label_1
_geom_angle_atom_site_label_2
_geom_angle_atom_site_label_3
_geom_angle
_geom_angle_site_symmetry_1
_geom_angle_site_symmetry_3
_geom_angle_publ_flag
O1 Mn1 O2 170.53(9) . . ?
O1 Mn1 O4 92.02(8) . . ?
O2 Mn1 O4 80.03(7) . . ?
O1 Mn1 N1 91.82(9) . . ?
O2 Mn1 N1 95.83(9) . . ?
O4 Mn1 N1 174.85(9) . . ?
O1 Mn1 O5 96.49(9) . . ?
O2 Mn1 O5 89.04(8) . . ?
O4 Mn1 O5 92.58(8) . . ?
N1 Mn1 O5 90.41(9) . . ?
O1 Mn1 O7 92.28(9) . . ?
O2 Mn1 O7 83.03(8) . . ?
O4 Mn1 O7 92.57(9) . . ?
N1 Mn1 O7 83.84(10) . . ?
O5 Mn1 O7 169.66(9) . . ?
O1 Mn1 Mn2 132.22(6) . . ?
O2 Mn1 Mn2 41.04(5) . . ?
O4 Mn1 Mn2 40.98(5) . . ?
N1 Mn1 Mn2 135.69(7) . . ?
O5 Mn1 Mn2 81.21(5) . . ?
O7 Mn1 Mn2 96.92(6) . . ?
O3 Mn2 O4 92.30(8) . . ?
O3 Mn2 O2 170.62(8) . . ?
O4 Mn2 O2 79.78(7) . . ?
O3 Mn2 N2 91.64(9) . . ?
O4 Mn2 N2 175.42(9) . . ?
O2 Mn2 N2 96.08(8) . . ?
O3 Mn2 O6 97.94(9) . . ?
O4 Mn2 O6 92.35(8) . . ?
O2 Mn2 O6 87.47(8) . . ?
N2 Mn2 O6 89.41(9) . . ?
O3 Mn2 O8 90.48(9) . . ?
O4 Mn2 O8 89.90(8) . . ?
O2 Mn2 O8 84.54(8) . . ?
N2 Mn2 O8 87.74(9) . . ?
O6 Mn2 O8 171.18(8) . . ?
O3 Mn2 Mn1 132.40(6) . . ?
O4 Mn2 Mn1 40.88(5) . . ?
O2 Mn2 Mn1 40.88(5) . . ?
N2 Mn2 Mn1 135.56(7) . . ?
O6 Mn2 Mn1 80.09(5) . . ?
O8 Mn2 Mn1 96.17(6) . . ?
C1 O1 Mn1 130.25(19) . . ?
C10 O2 Mn1 123.47(17) . . ?
C10 O2 Mn2 124.15(16) . . ?
Mn1 O2 Mn2 98.08(8) . . ?
C19 O3 Mn2 130.79(18) . . ?
C21 O5 Mn1 126.84(19) . . ?
C21 O6 Mn2 127.00(19) . . ?
C20 O4 Mn1 121.83(16) . . ?
C20 O4 Mn2 121.76(17) . . ?
Mn1 O4 Mn2 98.14(8) . . ?
C23 O7 Mn1 131.8(2) . . ?
C23 O7 H7 125(3) . . ?
Mn1 O7 H7 102(3) . . ?
C24 O8 Mn2 128.5(2) . . ?
C24 O8 H8 97(3) . . ?
Mn2 O8 H8 123(3) . . ?
C7 N1 C8 117.6(3) . . ?
C7 N1 Mn1 122.8(2) . . ?
C8 N1 Mn1 119.57(18) . . ?
C13 N2 C12 117.3(2) . . ?
C13 N2 Mn2 123.7(2) . . ?
C12 N2 Mn2 118.85(19) . . ?
O1 C1 C6 123.5(3) . . ?
O1 C1 C2 117.6(3) . . ?
C6 C1 C2 118.9(3) . . ?
O9 C2 C3 125.9(3) . . ?
O9 C2 C1 115.4(2) . . ?
C3 C2 C1 118.7(3) . . ?
C2 C3 C4 121.9(3) . . ?
C2 C3 H3 119.1 . . ?
C4 C3 H3 119.1 . . ?
C5 C4 C3 120.2(3) . . ?
C5 C4 H4 119.9 . . ?
C3 C4 H4 119.9 . . ?
C4 C5 C6 120.6(3) . . ?
C4 C5 H5 119.7 . . ?
C6 C5 H5 119.7 . . ?
C1 C6 C5 119.7(3) . . ?
C1 C6 C7 121.7(3) . . ?
C5 C6 C7 118.4(3) . . ?
C2 O9 C25 117.3(2) . . ?
O9 C25 H25A 109.5 . . ?
O9 C25 H25B 109.5 . . ?
H25A C25 H25B 109.5 . . ?
O9 C25 H25C 109.5 . . ?
H25A C25 H25C 109.5 . . ?
H25B C25 H25C 109.5 . . ?
N1 C7 C6 127.9(3) . . ?
N1 C7 H7A 116.1 . . ?
C6 C7 H7A 116.1 . . ?
N1 C8 C9 115.3(3) . . ?
N1 C8 H8A 108.4 . . ?
C9 C8 H8A 108.5 . . ?
N1 C8 H8B 108.5 . . ?
C9 C8 H8B 108.5 . . ?
H8A C8 H8B 107.5 . . ?
C10 C9 C8 116.0(3) . . ?
C10 C9 H9A 108.3 . . ?
C8 C9 H9A 108.3 . . ?
C10 C9 H9B 108.3 . . ?
C8 C9 H9B 108.3 . . ?
H9A C9 H9B 107.4 . . ?
O2 C10 C9 109.8(2) . . ?
O2 C10 C11 108.1(3) . . ?
C9 C10 C11 116.3(3) . . ?
O2 C10 H10 107.4 . . ?
C9 C10 H10 107.4 . . ?
C11 C10 H10 107.4 . . ?
C12 C11 C10 115.7(3) . . ?
C12 C11 H11A 108.4 . . ?
C10 C11 H11A 108.4 . . ?
C12 C11 H11B 108.3 . . ?
C10 C11 H11B 108.4 . . ?
H11A C11 H11B 107.4 . . ?
N2 C12 C11 114.4(3) . . ?
N2 C12 H12A 108.7 . . ?
C11 C12 H12A 108.7 . . ?
N2 C12 H12B 108.7 . . ?
C11 C12 H12B 108.7 . . ?
H12A C12 H12B 107.6 . . ?
N2 C13 C14 127.0(3) . . ?
N2 C13 H13 116.5 . . ?
C14 C13 H13 116.5 . . ?
C19 C14 C15 119.4(3) . . ?
C19 C14 C13 122.6(2) . . ?
C15 C14 C13 117.9(3) . . ?
C16 C15 C14 119.8(3) . . ?
C16 C15 H15 120.1 . . ?
C14 C15 H15 120.1 . . ?
C15 C16 C17 121.3(3) . . ?
C15 C16 H16 119.4 . . ?
C17 C16 H16 119.4 . . ?
C16 C17 C18 120.4(3) . . ?
C16 C17 H17 119.8 . . ?
C18 C17 H17 119.8 . . ?
O10 C18 C17 125.1(3) . . ?
O10 C18 C19 115.2(2) . . ?
C17 C18 C19 119.6(3) . . ?
O3 C19 C14 122.7(2) . . ?
O3 C19 C18 117.8(3) . . ?
C14 C19 C18 119.5(2) . . ?
C18 O10 C26 118.2(2) . . ?
O10 C26 H26A 109.5 . . ?
O10 C26 H26B 109.5 . . ?
H26A C26 H26B 109.5 . . ?
O10 C26 H26C 109.5 . . ?
H26A C26 H26C 109.5 . . ?
H26B C26 H26C 109.5 . . ?
O5 C21 O6 124.3(3) . . ?
O5 C21 C22 118.0(3) . . ?
O6 C21 C22 117.7(3) . . ?
C21 C22 H22A 109.5 . . ?
C21 C22 H22B 109.5 . . ?
H22A C22 H22B 109.5 . . ?
C21 C22 H22C 109.5 . . ?
H22A C22 H22C 109.5 . . ?
H22B C22 H22C 109.5 . . ?
O4 C20 H20A 109.5 . . ?
O4 C20 H20B 109.5 . . ?
H20A C20 H20B 109.5 . . ?
O4 C20 H20C 109.5 . . ?
H20A C20 H20C 109.5 . . ?
H20B C20 H20C 109.5 . . ?
O7 C23 H23A 109.4 . . ?
O7 C23 H23B 109.5 . . ?
H23A C23 H23B 109.5 . . ?
O7 C23 H23C 109.5 . . ?
H23A C23 H23C 109.5 . . ?
H23B C23 H23C 109.5 . . ?
O8 C24 H24A 109.5 . . ?
O8 C24 H24B 109.5 . . ?
H24A C24 H24B 109.5 . . ?
O8 C24 H24C 109.4 . . ?
H24A C24 H24C 109.5 . . ?
H24B C24 H24C 109.5 . . ?

loop_
_geom_bond_atom_site_label_1
_geom_bond_atom_site_label_2
_geom_bond_distance
_geom_bond_site_symmetry_2
_geom_bond_publ_flag
Mn1 O1 1.8467(19) . ?
Mn1 O2 1.9354(17) . ?
Mn1 O4 1.9357(18) . ?
Mn1 N1 2.007(2) . ?
Mn1 O5 2.138(2) . ?
Mn1 O7 2.327(2) . ?
Mn1 Mn2 2.9278(6) . ?
Mn2 O3 1.8438(18) . ?
Mn2 O4 1.9396(18) . ?
Mn2 O2 1.9418(17) . ?
Mn2 N2 1.999(2) . ?
Mn2 O6 2.166(2) . ?
Mn2 O8 2.339(2) . ?
O1 C1 1.319(3) . ?
O2 C10 1.448(3) . ?
O3 C19 1.324(3) . ?
O5 C21 1.260(3) . ?
O6 C21 1.261(4) . ?
O4 C20 1.423(3) . ?
O7 C23 1.374(4) . ?
O7 H7 0.93(4) . ?
O8 C24 1.388(4) . ?
O8 H8 0.89(4) . ?
N1 C7 1.285(4) . ?
N1 C8 1.477(4) . ?
N2 C13 1.293(3) . ?
N2 C12 1.487(4) . ?
C1 C6 1.405(4) . ?
C1 C2 1.427(4) . ?
C2 O9 1.357(4) . ?
C2 C3 1.378(4) . ?
C3 C4 1.381(5) . ?
C3 H3 0.9300 . ?
C4 C5 1.358(5) . ?
C4 H4 0.9300 . ?
C5 C6 1.405(4) . ?
C5 H5 0.9300 . ?
C6 C7 1.424(4) . ?
O9 C25 1.425(4) . ?
C25 H25A 0.9600 . ?
C25 H25B 0.9600 . ?
C25 H25C 0.9600 . ?
C7 H7A 0.9300 . ?
C8 C9 1.501(5) . ?
C8 H8A 0.9700 . ?
C8 H8B 0.9700 . ?
C9 C10 1.489(4) . ?
C9 H9A 0.9700 . ?
C9 H9B 0.9700 . ?
C10 C11 1.509(4) . ?
C10 H10 0.9800 . ?
C11 C12 1.487(5) . ?
C11 H11A 0.9700 . ?
C11 H11B 0.9700 . ?
C12 H12A 0.9700 . ?
C12 H12B 0.9700 . ?
C13 C14 1.424(4) . ?
C13 H13 0.9300 . ?
C14 C19 1.401(4) . ?
C14 C15 1.416(4) . ?
C15 C16 1.353(5) . ?
C15 H15 0.9300 . ?
C16 C17 1.383(5) . ?
C16 H16 0.9300 . ?
C17 C18 1.383(4) . ?
C17 H17 0.9300 . ?
C18 O10 1.353(3) . ?
C18 C19 1.402(4) . ?
O10 C26 1.429(3) . ?
C26 H26A 0.9600 . ?
C26 H26B 0.9600 . ?
C26 H26C 0.9600 . ?
C21 C22 1.497(4) . ?
C22 H22A 0.9600 . ?
C22 H22B 0.9600 . ?
C22 H22C 0.9600 . ?
C20 H20A 0.9600 . ?
C20 H20B 0.9600 . ?
C20 H20C 0.9600 . ?
C23 H23A 0.9600 . ?
C23 H23B 0.9600 . ?
C23 H23C 0.9600 . ?
C24 H24A 0.9600 . ?
C24 H24B 0.9600 . ?
C24 H24C 0.9600 . ?

loop_
_geom_hbond_atom_site_label_D
_geom_hbond_atom_site_label_H
_geom_hbond_atom_site_label_A
_geom_hbond_distance_DH
_geom_hbond_distance_HA
_geom_hbond_distance_DA
_geom_hbond_angle_DHA
_geom_hbond_site_symmetry_A
O7 H7 Br 0.93(4) 2.38(4) 3.221(3) 151(4) .
O8 H8 Br 0.89(4) 2.34(4) 3.222(2) 175(3) .
